data_4342568
loop_
_publ_author_name
'Huang, Qingming'
'Yu, Han'
'Ma, En'
'Zhang, Xinqi'
'Cao, Wenbing'
'Yang, Chengang'
'Yu, Jianchang'

_publ_section_title
;
 Upconversion effective enhancement by producing various coordination
 surroundings of rare-Earth ions.
;
_journal_issue 6
_journal_name_full 'Inorganic chemistry'
_journal_page_first 2643
_journal_page_last 2651
_journal_paper_doi 10.1021/ic5027976
_journal_volume 54
_journal_year 2015
_chemical_formula_sum 'Al0.27 Er0.067 F10 Y2.67 Yb0.33'
_chemical_formula_weight 502.25
_space_group_IT_number 225
_symmetry_cell_setting cubic
_symmetry_space_group_name_Hall '-F 4 2 3'
_symmetry_space_group_name_H-M 'F m -3 m'
_cell_angle_alpha 90.00000
_cell_angle_beta 90.00000
_cell_angle_gamma 90.00000
_cell_formula_units_Z 8
_cell_length_a 11.5467(6)
_cell_length_b 11.5467(6)
_cell_length_c 11.5467(6)
_cell_measurement_temperature 298(2)
_cell_measurement_wavelength 1.78901
_cell_volume 1539.48(14)
_computing_structure_refinement FULLPROF
_diffrn_ambient_temperature 298(2)
_diffrn_measurement_device_type 'Panalytical x'pert pro mpd'
_diffrn_radiation_type 'Co K\a'
_diffrn_radiation_wavelength 1.78901
_pd_char_colour white
_pd_meas_2theta_range_inc 0.02
_pd_meas_2theta_range_max 140.00
_pd_meas_2theta_range_min 10.00
_pd_meas_number_of_points 6500
_pd_proc_2theta_range_inc 0.02
_pd_proc_2theta_range_max 140.00
_pd_proc_2theta_range_min 10.00
_pd_proc_ls_prof_R_factor 3.49
_pd_proc_ls_prof_wR_expected 3.00
_pd_proc_ls_prof_wR_factor 4.87
_pd_proc_wavelength 1.78901
_refine_ls_number_parameters 13
_refine_ls_number_reflns 138
_refine_ls_number_restraints 0
_refine_ls_R_I_factor 8.52
_refine_ls_shift/su_max 0
_refine_ls_shift/su_mean 0
_cod_data_source_file ic5027976_si_002.cif
_cod_data_source_block Y3.2Al0.32Yb0.4Er0.08F12:
_cod_depositor_comments 'Adding full bibliography for 4342568.cif.'
_cod_original_cell_volume 1539.49(2)
_cod_original_formula_sum Y2.67Al0.27Yb0.33Er0.067F10
_cod_database_code 4342568
_publcif_datablock.id {62465312-cd79-4c68-9fa6-e0a6f042c5e2}

_pd_proc_ls_prof_cr_factor 39.5
_pd_proc_ls_prof_cwr_factor 28.2
_pd_proc_ls_prof_cwr_expected 17.37
_pd_proc_ls_prof_chi2 2.64
_pd_proc_ls_prof_echi2 3.23
_publcif_info_exptl_table_max_cols 4
_publcif_info_exptl_table_use_headnotes n

loop_
_symmetry_equiv_pos_as_xyz
'X, Y, Z'
'-Y, X, Z'
'-X, -Y, Z'
'Y, -X, Z'
'X, -Z, Y'
'X, -Y, -Z'
'X, Z, -Y'
'Z, Y, -X'
'-X, Y, -Z'
'-Z, Y, X'
'Z, X, Y'
'Y, Z, X'
'-Y, -Z, X'
'Z, -X, -Y'
'-Y, Z, -X'
'-Z, -X, Y'
'-Z, X, -Y'
'Y, -Z, -X'
'Y, X, -Z'
'-Y, -X, -Z'
'-X, Z, Y'
'-X, -Z, -Y'
'Z, -Y, X'
'-Z, -Y, -X'
'-X, -Y, -Z'
'Y, -X, -Z'
'X, Y, -Z'
'-Y, X, -Z'
'-X, Z, -Y'
'-X, Y, Z'
'-X, -Z, Y'
'-Z, -Y, X'
'X, -Y, Z'
'Z, -Y, -X'
'-Z, -X, -Y'
'-Y, -Z, -X'
'Y, Z, -X'
'-Z, X, Y'
'Y, -Z, X'
'Z, X, -Y'
'Z, -X, Y'
'-Y, Z, X'
'-Y, -X, Z'
'Y, X, Z'
'X, -Z, -Y'
'X, Z, Y'
'-Z, Y, -X'
'Z, Y, X'
'X, Y+1/2, Z+1/2'
'-Y, X+1/2, Z+1/2'
'-X, -Y+1/2, Z+1/2'
'Y, -X+1/2, Z+1/2'
'X, -Z+1/2, Y+1/2'
'X, -Y+1/2, -Z+1/2'
'X, Z+1/2, -Y+1/2'
'Z, Y+1/2, -X+1/2'
'-X, Y+1/2, -Z+1/2'
'-Z, Y+1/2, X+1/2'
'Z, X+1/2, Y+1/2'
'Y, Z+1/2, X+1/2'
'-Y, -Z+1/2, X+1/2'
'Z, -X+1/2, -Y+1/2'
'-Y, Z+1/2, -X+1/2'
'-Z, -X+1/2, Y+1/2'
'-Z, X+1/2, -Y+1/2'
'Y, -Z+1/2, -X+1/2'
'Y, X+1/2, -Z+1/2'
'-Y, -X+1/2, -Z+1/2'
'-X, Z+1/2, Y+1/2'
'-X, -Z+1/2, -Y+1/2'
'Z, -Y+1/2, X+1/2'
'-Z, -Y+1/2, -X+1/2'
'-X, -Y+1/2, -Z+1/2'
'Y, -X+1/2, -Z+1/2'
'X, Y+1/2, -Z+1/2'
'-Y, X+1/2, -Z+1/2'
'-X, Z+1/2, -Y+1/2'
'-X, Y+1/2, Z+1/2'
'-X, -Z+1/2, Y+1/2'
'-Z, -Y+1/2, X+1/2'
'X, -Y+1/2, Z+1/2'
'Z, -Y+1/2, -X+1/2'
'-Z, -X+1/2, -Y+1/2'
'-Y, -Z+1/2, -X+1/2'
'Y, Z+1/2, -X+1/2'
'-Z, X+1/2, Y+1/2'
'Y, -Z+1/2, X+1/2'
'Z, X+1/2, -Y+1/2'
'Z, -X+1/2, Y+1/2'
'-Y, Z+1/2, X+1/2'
'-Y, -X+1/2, Z+1/2'
'Y, X+1/2, Z+1/2'
'X, -Z+1/2, -Y+1/2'
'X, Z+1/2, Y+1/2'
'-Z, Y+1/2, -X+1/2'
'Z, Y+1/2, X+1/2'
'X+1/2, Y, Z+1/2'
'-Y+1/2, X, Z+1/2'
'-X+1/2, -Y, Z+1/2'
'Y+1/2, -X, Z+1/2'
'X+1/2, -Z, Y+1/2'
'X+1/2, -Y, -Z+1/2'
'X+1/2, Z, -Y+1/2'
'Z+1/2, Y, -X+1/2'
'-X+1/2, Y, -Z+1/2'
'-Z+1/2, Y, X+1/2'
'Z+1/2, X, Y+1/2'
'Y+1/2, Z, X+1/2'
'-Y+1/2, -Z, X+1/2'
'Z+1/2, -X, -Y+1/2'
'-Y+1/2, Z, -X+1/2'
'-Z+1/2, -X, Y+1/2'
'-Z+1/2, X, -Y+1/2'
'Y+1/2, -Z, -X+1/2'
'Y+1/2, X, -Z+1/2'
'-Y+1/2, -X, -Z+1/2'
'-X+1/2, Z, Y+1/2'
'-X+1/2, -Z, -Y+1/2'
'Z+1/2, -Y, X+1/2'
'-Z+1/2, -Y, -X+1/2'
'-X+1/2, -Y, -Z+1/2'
'Y+1/2, -X, -Z+1/2'
'X+1/2, Y, -Z+1/2'
'-Y+1/2, X, -Z+1/2'
'-X+1/2, Z, -Y+1/2'
'-X+1/2, Y, Z+1/2'
'-X+1/2, -Z, Y+1/2'
'-Z+1/2, -Y, X+1/2'
'X+1/2, -Y, Z+1/2'
'Z+1/2, -Y, -X+1/2'
'-Z+1/2, -X, -Y+1/2'
'-Y+1/2, -Z, -X+1/2'
'Y+1/2, Z, -X+1/2'
'-Z+1/2, X, Y+1/2'
'Y+1/2, -Z, X+1/2'
'Z+1/2, X, -Y+1/2'
'Z+1/2, -X, Y+1/2'
'-Y+1/2, Z, X+1/2'
'-Y+1/2, -X, Z+1/2'
'Y+1/2, X, Z+1/2'
'X+1/2, -Z, -Y+1/2'
'X+1/2, Z, Y+1/2'
'-Z+1/2, Y, -X+1/2'
'Z+1/2, Y, X+1/2'
'X+1/2, Y+1/2, Z'
'-Y+1/2, X+1/2, Z'
'-X+1/2, -Y+1/2, Z'
'Y+1/2, -X+1/2, Z'
'X+1/2, -Z+1/2, Y'
'X+1/2, -Y+1/2, -Z'
'X+1/2, Z+1/2, -Y'
'Z+1/2, Y+1/2, -X'
'-X+1/2, Y+1/2, -Z'
'-Z+1/2, Y+1/2, X'
'Z+1/2, X+1/2, Y'
'Y+1/2, Z+1/2, X'
'-Y+1/2, -Z+1/2, X'
'Z+1/2, -X+1/2, -Y'
'-Y+1/2, Z+1/2, -X'
'-Z+1/2, -X+1/2, Y'
'-Z+1/2, X+1/2, -Y'
'Y+1/2, -Z+1/2, -X'
'Y+1/2, X+1/2, -Z'
'-Y+1/2, -X+1/2, -Z'
'-X+1/2, Z+1/2, Y'
'-X+1/2, -Z+1/2, -Y'
'Z+1/2, -Y+1/2, X'
'-Z+1/2, -Y+1/2, -X'
'-X+1/2, -Y+1/2, -Z'
'Y+1/2, -X+1/2, -Z'
'X+1/2, Y+1/2, -Z'
'-Y+1/2, X+1/2, -Z'
'-X+1/2, Z+1/2, -Y'
'-X+1/2, Y+1/2, Z'
'-X+1/2, -Z+1/2, Y'
'-Z+1/2, -Y+1/2, X'
'X+1/2, -Y+1/2, Z'
'Z+1/2, -Y+1/2, -X'
'-Z+1/2, -X+1/2, -Y'
'-Y+1/2, -Z+1/2, -X'
'Y+1/2, Z+1/2, -X'
'-Z+1/2, X+1/2, Y'
'Y+1/2, -Z+1/2, X'
'Z+1/2, X+1/2, -Y'
'Z+1/2, -X+1/2, Y'
'-Y+1/2, Z+1/2, X'
'-Y+1/2, -X+1/2, Z'
'Y+1/2, X+1/2, Z'
'X+1/2, -Z+1/2, -Y'
'X+1/2, Z+1/2, Y'
'-Z+1/2, Y+1/2, -X'
'Z+1/2, Y+1/2, X'

loop_
_atom_site_label
_atom_site_fract_x
_atom_site_fract_y
_atom_site_fract_z
_atom_site_U_iso_or_equiv
_atom_site_occupancy
_atom_site_adp_type
_atom_site_type_symbol
Al1 0.250000 0.250000 0.250000 0.6254(3) 0.266670 Uiso Al
Er1 0.241248 0.000000 0.000000 0.6334(5) 0.021700 Uiso Er
Y1 0.2412(3) 0.000000 0.000000 0.6334(5) 0.869600 Uiso Y
Y2 0.250000 0.250000 0.250000 0.6254(3) 0.066667 Uiso Y
Yb1 0.2412(3) 0.000000 0.000000 0.6334(5) 0.108600 Uiso Yb
F1 0.112800 0.112800 0.112800 0.6320 1.000000 Uiso F
F2 0.500000 0.167800 0.167800 0.7251 1.000000 Uiso F

loop_
_atom_type_symbol
_atom_type_scat_Cromer_Mann_a1
_atom_type_scat_Cromer_Mann_b1
_atom_type_scat_Cromer_Mann_a2
_atom_type_scat_Cromer_Mann_b2
_atom_type_scat_Cromer_Mann_a3
_atom_type_scat_Cromer_Mann_b3
_atom_type_scat_Cromer_Mann_a4
_atom_type_scat_Cromer_Mann_b4
_atom_type_scat_Cromer_Mann_c
_atom_type_scat_dispersion_real
_atom_type_scat_dispersion_imag
Al 4.17448 1.93816 3.3876 4.14553 1.20296 0.228753 0.528137 8.28524 0.706786 0.204 0.246
Er 26.722 1.84659 19.7748 0.13729 12.1506 8.36225 5.17379 17.8974 1.17613 -9.733 3.937
Y 17.9268 1.35417 9.1531 11.2145 1.76795 22.6599 -33.108 -0.01319 40.2602 -0.386 2.2025
Yb 27.8917 1.73272 18.7614 0.13879 12.6072 7.64412 5.47647 16.8153 2.26001 -7.701 4.432
F 3.6322 5.27756 3.51057 14.7353 1.26064 0.442258 0.940706 47.3437 0.653396 0.069 0.053

loop_
_geom_angle_atom_site_label_1
_geom_angle_atom_site_label_2
_geom_angle_atom_site_label_3
_geom_angle
F1 Y1 F2 151.383
F1 Y1 F1 128.831
F1 Y2 F2 68.338

loop_
_geom_bond_atom_site_label_1
_geom_bond_atom_site_label_2
_geom_bond_distance
F1 Y1 2.2364(5)
F2 Y1 2.2204(3)
F1 Y2 2.7439(6)

loop_
_publcif_info_datablock.id
_publcif_info_datablock.publ_exptl
_publcif_info_datablock.publ_geom
_publcif_info_datablock.structure
{a721b66a-f016-4c71-9c4a-a0ca733cf76a} ? ? ?
{62465312-cd79-4c68-9fa6-e0a6f042c5e2} y y y

loop_
_publcif_info_tables.block_id
_publcif_info_tables.reference_item
{a721b66a-f016-4c71-9c4a-a0ca733cf76a} '_publcif_info_datablock.publ_exptl'

loop_
_publcif_info_cif.paper_type
CE
